data_7017426
loop_
_publ_author_name
'Garden, Jennifer A.'
'Kennedy, Alan R.'
'Mulvey, Robert E.'
'Robertson, Stuart D.'

_publ_section_title
;
 Neutral zinc, lower-order zincate and higher-order zincate derivatives of
 pyrrole: synthesis and structural characterisation of zinc complexes with
 one, two, three or four pyrrolyl ligands.
;
_journal_issue 44
_journal_name_full 'Dalton transactions (Cambridge, England : 2003)'
_journal_page_first 11945
_journal_page_last 11954
_journal_paper_doi 10.1039/c1dt11430a
_journal_volume 40
_journal_year 2011
_chemical_formula_moiety 'C26 H54 N8 Na2'
_chemical_formula_sum 'C26 H54 N8 Na2'
_chemical_formula_weight 524.75
_chemical_name_systematic
;
?
;
_space_group_IT_number 14
_symmetry_cell_setting monoclinic
_symmetry_space_group_name_Hall '-P 2yn'
_symmetry_space_group_name_H-M 'P 1 21/n 1'
_atom_sites_solution_hydrogens geom
_atom_sites_solution_primary direct
_atom_sites_solution_secondary difmap
_audit_creation_method SHELXL-97
_cell_angle_alpha 90.00
_cell_angle_beta 100.702(5)
_cell_angle_gamma 90.00
_cell_formula_units_Z 2
_cell_length_a 9.3617(5)
_cell_length_b 9.6380(4)
_cell_length_c 18.0907(8)
_cell_measurement_reflns_used 3025
_cell_measurement_temperature 123(2)
_cell_measurement_theta_max 30.0546
_cell_measurement_theta_min 3.0551
_cell_volume 1603.90(13)
_computing_cell_refinement
;
CrysAlisPro, Oxford Diffraction Ltd.,
Version 1.171.34.40 (release 27-08-2010 CrysAlis171 .NET)
(compiled Aug 27 2010,11:50:40)
;
_computing_data_collection
;
CrysAlisPro, Oxford Diffraction Ltd.,
Version 1.171.34.40 (release 27-08-2010 CrysAlis171 .NET)
(compiled Aug 27 2010,11:50:40)
;
_computing_data_reduction
;
CrysAlisPro, Oxford Diffraction Ltd.,
Version 1.171.34.40 (release 27-08-2010 CrysAlis171 .NET)
(compiled Aug 27 2010,11:50:40)
;
_computing_structure_refinement 'SHELXL-97 (Sheldrick, 1997)'
_computing_structure_solution 'SHELXS-97 (Sheldrick, 1990)'
_diffrn_ambient_temperature 123(2)
_diffrn_measured_fraction_theta_full 0.999
_diffrn_measured_fraction_theta_max 0.997
_diffrn_measurement_device_type 'Xcalibur, Eos'
_diffrn_radiation_monochromator graphite
_diffrn_radiation_source 'fine-focus sealed tube'
_diffrn_radiation_type MoK\a
_diffrn_radiation_wavelength 0.71073
_diffrn_reflns_av_R_equivalents 0.0224
_diffrn_reflns_av_sigmaI/netI 0.0381
_diffrn_reflns_limit_h_max 12
_diffrn_reflns_limit_h_min -9
_diffrn_reflns_limit_k_max 12
_diffrn_reflns_limit_k_min -11
_diffrn_reflns_limit_l_max 23
_diffrn_reflns_limit_l_min -22
_diffrn_reflns_number 8124
_diffrn_reflns_theta_full 27.00
_diffrn_reflns_theta_max 28.00
_diffrn_reflns_theta_min 3.06
_exptl_absorpt_coefficient_mu 0.090
_exptl_absorpt_correction_T_max 1.00000
_exptl_absorpt_correction_T_min 0.99422
_exptl_absorpt_correction_type multi-scan
_exptl_absorpt_process_details
;
CrysAlisPro, Oxford Diffraction Ltd.,
Version 1.171.34.40 (release 27-08-2010 CrysAlis171 .NET)
(compiled Aug 27 2010,11:50:40)
Empirical absorption correction using spherical harmonics,
implemented in SCALE3 ABSPACK scaling algorithm.
;
_exptl_crystal_colour colourless
_exptl_crystal_density_diffrn 1.087
_exptl_crystal_density_method 'not measured'
_exptl_crystal_description block
_exptl_crystal_F_000 576
_exptl_crystal_size_max 0.26
_exptl_crystal_size_mid 0.06
_exptl_crystal_size_min 0.04
_refine_diff_density_max 0.714
_refine_diff_density_min -0.378
_refine_diff_density_rms 0.047
_refine_ls_extinction_method none
_refine_ls_goodness_of_fit_ref 1.026
_refine_ls_hydrogen_treatment constr
_refine_ls_matrix_type full
_refine_ls_number_parameters 210
_refine_ls_number_reflns 3864
_refine_ls_number_restraints 116
_refine_ls_restrained_S_all 1.031
_refine_ls_R_factor_all 0.0843
_refine_ls_R_factor_gt 0.0595
_refine_ls_shift/su_max 0.033
_refine_ls_shift/su_mean 0.003
_refine_ls_structure_factor_coef Fsqd
_refine_ls_weighting_details 'calc w=1/[\s^2^(Fo^2^)+(0.0645P)^2^+0.9049P] where P=(Fo^2^+2Fc^2^)/3'
_refine_ls_weighting_scheme calc
_refine_ls_wR_factor_gt 0.1431
_refine_ls_wR_factor_ref 0.1589
_reflns_number_gt 2857
_reflns_number_total 3864
_reflns_threshold_expression >2sigma(I)
_cod_data_source_file c1dt11430a.txt
_cod_data_source_block srjg1105
_cod_original_sg_symbol_H-M 'P 21/n'
_cod_database_code 7017426

loop_
_symmetry_equiv_pos_as_xyz
'x, y, z'
'-x+1/2, y+1/2, -z+1/2'
'-x, -y, -z'
'x-1/2, -y-1/2, z-1/2'

loop_
_atom_site_label
_atom_site_type_symbol
_atom_site_fract_x
_atom_site_fract_y
_atom_site_fract_z
_atom_site_U_iso_or_equiv
_atom_site_adp_type
_atom_site_occupancy
_atom_site_symmetry_multiplicity
_atom_site_calc_flag
_atom_site_refinement_flags
_atom_site_disorder_assembly
_atom_site_disorder_group
Na1 Na 0.94812(7) 0.38094(7) 0.05538(4) 0.0251(2) Uani 1 1 d U . .
N1 N 0.93518(19) 0.63284(16) 0.05679(9) 0.0333(4) Uani 1 1 d . . .
C1 C 0.8003(2) 0.6915(2) 0.04503(11) 0.0331(4) Uani 1 1 d . . .
H1A H 0.7232 0.6653 0.0056 0.040 Uiso 1 1 calc R A .
C2 C 0.7892(2) 0.79283(19) 0.09699(11) 0.0339(4) Uani 1 1 d . A .
H2A H 0.7060 0.8476 0.0999 0.041 Uiso 1 1 calc R . .
C3 C 0.9244(2) 0.7991(2) 0.14458(12) 0.0360(5) Uani 1 1 d . . .
H3A H 0.9524 0.8590 0.1864 0.043 Uiso 1 1 calc R A .
C4 C 1.0089(2) 0.7007(2) 0.11843(12) 0.0357(5) Uani 1 1 d . A .
H4A H 1.1072 0.6821 0.1407 0.043 Uiso 1 1 calc R . .
N2 N 1.137(3) 0.264(3) 0.1622(17) 0.0401(13) Uani 0.345(3) 1 d PDU A 1
N4 N 0.7246(12) 0.2391(13) 0.0176(6) 0.0297(10) Uani 0.345(3) 1 d PD A 1
C10 C 1.287(3) 0.317(3) 0.177(2) 0.063(2) Uani 0.345(3) 1 d PDU A 1
H10A H 1.3523 0.2480 0.2051 0.095 Uiso 0.345(3) 1 calc PR A 1
H10B H 1.2916 0.4031 0.2063 0.095 Uiso 0.345(3) 1 calc PR A 1
H10C H 1.3182 0.3363 0.1290 0.095 Uiso 0.345(3) 1 calc PR A 1
C11 C 1.130(3) 0.131(3) 0.1215(17) 0.059(2) Uani 0.345(3) 1 d PDU A 1
H11A H 1.1855 0.0610 0.1537 0.089 Uiso 0.345(3) 1 calc PR A 1
H11B H 1.1702 0.1431 0.0757 0.089 Uiso 0.345(3) 1 calc PR A 1
H11C H 1.0280 0.1019 0.1080 0.089 Uiso 0.345(3) 1 calc PR A 1
N3 N 0.8299(13) 0.3425(19) 0.1733(14) 0.0404(10) Uani 0.345(3) 1 d PDU A 1
C15 C 0.6777(7) 0.3055(7) 0.1430(3) 0.0392(7) Uani 0.345(3) 1 d PD A 1
H15A H 0.6248 0.3905 0.1231 0.047 Uiso 0.345(3) 1 calc PR A 1
H15B H 0.6326 0.2708 0.1848 0.047 Uiso 0.345(3) 1 calc PR A 1
C12 C 1.074(3) 0.291(2) 0.2295(14) 0.0610(17) Uani 0.345(3) 1 d PDU A 1
H12A H 1.0703 0.3924 0.2388 0.073 Uiso 0.345(3) 1 calc PR A 1
H12B H 1.1326 0.2467 0.2742 0.073 Uiso 0.345(3) 1 calc PR A 1
C13 C 0.923(3) 0.232(3) 0.2144(18) 0.0570(14) Uani 0.345(3) 1 d PDU A 1
H13A H 0.9189 0.1471 0.1835 0.068 Uiso 0.345(3) 1 calc PR A 1
H13B H 0.8909 0.2093 0.2622 0.068 Uiso 0.345(3) 1 calc PR A 1
C14 C 0.8357(15) 0.4751(13) 0.2140(7) 0.0522(13) Uani 0.345(3) 1 d PD A 1
H14A H 0.7858 0.5469 0.1804 0.078 Uiso 0.345(3) 1 calc PR A 1
H14B H 0.9374 0.5020 0.2312 0.078 Uiso 0.345(3) 1 calc PR A 1
H14C H 0.7878 0.4648 0.2574 0.078 Uiso 0.345(3) 1 calc PR A 1
C16 C 0.6578(8) 0.1974(7) 0.0814(4) 0.0395(7) Uani 0.345(3) 1 d PD A 1
H16A H 0.7016 0.1089 0.1023 0.047 Uiso 0.345(3) 1 calc PR A 1
H16B H 0.5526 0.1813 0.0635 0.047 Uiso 0.345(3) 1 calc PR A 1
C17 C 0.6307(12) 0.3411(12) -0.0285(4) 0.0417(8) Uani 0.345(3) 1 d PD A 1
H17A H 0.6688 0.3601 -0.0744 0.063 Uiso 0.345(3) 1 calc PR A 1
H17B H 0.6290 0.4272 0.0001 0.063 Uiso 0.345(3) 1 calc PR A 1
H17C H 0.5319 0.3038 -0.0420 0.063 Uiso 0.345(3) 1 calc PR A 1
C18 C 0.720(5) 0.117(3) -0.0314(19) 0.0555(18) Uani 0.345(3) 1 d PD A 1
H18A H 0.7669 0.0383 -0.0022 0.083 Uiso 0.345(3) 1 calc PR A 1
H18B H 0.7709 0.1374 -0.0728 0.083 Uiso 0.345(3) 1 calc PR A 1
H18C H 0.6183 0.0933 -0.0520 0.083 Uiso 0.345(3) 1 calc PR A 1
N3A N 0.8292(7) 0.3154(9) 0.1650(7) 0.0404(10) Uani 0.65 1 d PDU A 2
C11A C 1.1686(14) 0.1368(13) 0.1344(8) 0.059(2) Uani 0.65 1 d PDU A 2
H11D H 1.2398 0.0932 0.1742 0.089 Uiso 0.655(3) 1 calc PR A 2
H11E H 1.2085 0.1416 0.0881 0.089 Uiso 0.655(3) 1 calc PR A 2
H11F H 1.0791 0.0817 0.1254 0.089 Uiso 0.655(3) 1 calc PR A 2
C12A C 1.0842(14) 0.2589(11) 0.2288(7) 0.0610(17) Uani 0.65 1 d PDU A 2
H12C H 1.1367 0.1795 0.2561 0.073 Uiso 0.655(3) 1 calc PR A 2
H12D H 1.1114 0.3427 0.2598 0.073 Uiso 0.655(3) 1 calc PR A 2
C15A C 0.7038(4) 0.2232(4) 0.14247(18) 0.0392(7) Uani 0.65 1 d PD A 2
H15C H 0.6425 0.2246 0.1816 0.047 Uiso 0.655(3) 1 calc PR A 2
H15D H 0.7383 0.1270 0.1381 0.047 Uiso 0.655(3) 1 calc PR A 2
C16A C 0.6138(4) 0.2683(4) 0.06780(18) 0.0395(7) Uani 0.65 1 d PD A 2
H16C H 0.5297 0.2049 0.0546 0.047 Uiso 0.655(3) 1 calc PR A 2
H16D H 0.5755 0.3626 0.0734 0.047 Uiso 0.655(3) 1 calc PR A 2
C10A C 1.2741(16) 0.3545(11) 0.1724(10) 0.063(2) Uani 0.65 1 d PDU A 2
H10D H 1.3436 0.3070 0.2114 0.095 Uiso 0.655(3) 1 calc PR A 2
H10E H 1.2560 0.4482 0.1897 0.095 Uiso 0.655(3) 1 calc PR A 2
H10F H 1.3141 0.3605 0.1262 0.095 Uiso 0.655(3) 1 calc PR A 2
N2A N 1.1367(18) 0.2763(16) 0.1576(9) 0.0401(13) Uani 0.65 1 d PDU A 2
C18A C 0.733(3) 0.1301(14) -0.0173(9) 0.0555(18) Uani 0.65 1 d PD A 2
H18D H 0.7986 0.0853 0.0242 0.083 Uiso 0.655(3) 1 calc PR A 2
H18E H 0.7801 0.1374 -0.0610 0.083 Uiso 0.655(3) 1 calc PR A 2
H18F H 0.6438 0.0746 -0.0306 0.083 Uiso 0.655(3) 1 calc PR A 2
C17A C 0.6145(5) 0.3465(6) -0.0579(2) 0.0417(8) Uani 0.65 1 d PD A 2
H17D H 0.5228 0.2986 -0.0773 0.063 Uiso 0.655(3) 1 calc PR A 2
H17E H 0.6725 0.3526 -0.0977 0.063 Uiso 0.655(3) 1 calc PR A 2
H17F H 0.5939 0.4401 -0.0416 0.063 Uiso 0.655(3) 1 calc PR A 2
N4A N 0.6954(5) 0.2691(6) 0.0059(3) 0.0297(10) Uani 0.65 1 d PD A 2
C13A C 0.9280(15) 0.2356(17) 0.2235(8) 0.0570(14) Uani 0.65 1 d PDU A 2
H13C H 0.9028 0.2577 0.2730 0.068 Uiso 0.655(3) 1 calc PR A 2
H13D H 0.9085 0.1355 0.2141 0.068 Uiso 0.655(3) 1 calc PR A 2
C14A C 0.7881(7) 0.4467(6) 0.1941(3) 0.0522(13) Uani 0.65 1 d PD A 2
H14D H 0.7163 0.4930 0.1556 0.078 Uiso 0.655(3) 1 calc PR A 2
H14E H 0.8743 0.5058 0.2072 0.078 Uiso 0.655(3) 1 calc PR A 2
H14F H 0.7460 0.4302 0.2390 0.078 Uiso 0.655(3) 1 calc PR A 2

loop_
_atom_site_aniso_label
_atom_site_aniso_U_11
_atom_site_aniso_U_22
_atom_site_aniso_U_33
_atom_site_aniso_U_23
_atom_site_aniso_U_13
_atom_site_aniso_U_12
Na1 0.0273(4) 0.0267(4) 0.0236(3) 0.0016(3) 0.0105(3) 0.0007(3)
N1 0.0453(10) 0.0292(8) 0.0311(8) -0.0006(7) 0.0217(7) 0.0002(7)
C1 0.0396(11) 0.0341(10) 0.0257(9) 0.0032(8) 0.0063(8) -0.0014(8)
C2 0.0383(11) 0.0279(9) 0.0397(10) 0.0033(8) 0.0179(9) 0.0061(8)
C3 0.0399(11) 0.0335(10) 0.0378(10) -0.0102(8) 0.0158(9) -0.0079(9)
C4 0.0296(10) 0.0401(11) 0.0409(11) -0.0004(9) 0.0154(8) -0.0024(8)
N2 0.0436(10) 0.052(3) 0.0266(19) 0.0103(19) 0.0117(12) 0.0179(16)
N4 0.024(2) 0.038(3) 0.0281(19) -0.0001(15) 0.0068(18) 0.0000(16)
C10 0.059(3) 0.084(7) 0.042(2) 0.008(5) -0.005(2) 0.005(4)
C11 0.088(8) 0.0431(16) 0.053(5) 0.014(2) 0.031(4) 0.016(4)
N3 0.0395(10) 0.061(4) 0.025(3) 0.002(2) 0.0165(10) -0.0039(15)
C15 0.0449(17) 0.0344(16) 0.0450(15) 0.0071(16) 0.0260(13) 0.0001(15)
C12 0.065(2) 0.091(5) 0.0308(12) 0.021(3) 0.0197(14) 0.040(3)
C13 0.0736(19) 0.0689(18) 0.035(4) 0.016(2) 0.026(2) 0.0009(15)
C14 0.078(4) 0.044(3) 0.045(3) -0.004(2) 0.038(3) -0.012(2)
C16 0.0342(18) 0.047(2) 0.0419(16) -0.0011(16) 0.0195(14) -0.0059(14)
C17 0.0359(18) 0.0598(17) 0.029(2) 0.000(2) 0.005(2) -0.0005(13)
C18 0.072(4) 0.036(3) 0.066(6) -0.005(2) 0.030(5) -0.010(3)
N3A 0.0395(10) 0.061(4) 0.025(3) 0.002(2) 0.0165(10) -0.0039(15)
C11A 0.088(8) 0.0431(16) 0.053(5) 0.014(2) 0.031(4) 0.016(4)
C12A 0.065(2) 0.091(5) 0.0308(12) 0.021(3) 0.0197(14) 0.040(3)
C15A 0.0449(17) 0.0344(16) 0.0450(15) 0.0071(16) 0.0260(13) 0.0001(15)
C16A 0.0342(18) 0.047(2) 0.0419(16) -0.0011(16) 0.0195(14) -0.0059(14)
C10A 0.059(3) 0.084(7) 0.042(2) 0.008(5) -0.005(2) 0.005(4)
N2A 0.0436(10) 0.052(3) 0.0266(19) 0.0103(19) 0.0117(12) 0.0179(16)
C18A 0.072(4) 0.036(3) 0.066(6) -0.005(2) 0.030(5) -0.010(3)
C17A 0.0359(18) 0.0598(17) 0.029(2) 0.000(2) 0.005(2) -0.0005(13)
N4A 0.024(2) 0.038(3) 0.0281(19) -0.0001(15) 0.0068(18) 0.0000(16)
C13A 0.0736(19) 0.0689(18) 0.035(4) 0.016(2) 0.026(2) 0.0009(15)
C14A 0.078(4) 0.044(3) 0.045(3) -0.004(2) 0.038(3) -0.012(2)

loop_
_atom_type_symbol
_atom_type_description
_atom_type_scat_dispersion_real
_atom_type_scat_dispersion_imag
_atom_type_scat_source
Na Na 0.0362 0.0249 'International Tables Vol C Tables 4.2.6.8 and 6.1.1.4'
N N 0.0061 0.0033 'International Tables Vol C Tables 4.2.6.8 and 6.1.1.4'
C C 0.0033 0.0016 'International Tables Vol C Tables 4.2.6.8 and 6.1.1.4'
H H 0.0000 0.0000 'International Tables Vol C Tables 4.2.6.8 and 6.1.1.4'

loop_
_geom_angle_atom_site_label_1
_geom_angle_atom_site_label_2
_geom_angle_atom_site_label_3
_geom_angle
_geom_angle_site_symmetry_1
_geom_angle_site_symmetry_3
N1 Na1 N1 95.30(5) . 3_765
N1 Na1 N4 120.7(2) . .
N1 Na1 N4 102.8(2) 3_765 .
N1 Na1 N2A 114.9(3) . .
N1 Na1 N2A 102.9(3) 3_765 .
N4 Na1 N2A 114.9(4) . .
N1 Na1 N3A 102.19(16) . .
N1 Na1 N3A 162.44(16) 3_765 .
N4 Na1 N3A 66.9(3) . .
N2A Na1 N3A 71.0(3) . .
N1 Na1 N4A 111.93(10) . .
N1 Na1 N4A 101.94(11) 3_765 .
N4 Na1 N4A 9.2(3) . .
N2A Na1 N4A 123.7(4) . .
N3A Na1 N4A 70.22(17) . .
N1 Na1 N3 96.0(4) . .
N1 Na1 N3 168.7(4) 3_765 .
N4 Na1 N3 71.5(3) . .
N2A Na1 N3 71.8(5) . .
N3A Na1 N3 6.5(4) . .
N4A Na1 N3 74.0(3) . .
N1 Na1 N2 116.7(6) . .
N1 Na1 N2 103.9(5) 3_765 .
N4 Na1 N2 112.6(7) . .
N2A Na1 N2 2.3(10) . .
N3A Na1 N2 69.5(6) . .
N4A Na1 N2 121.5(7) . .
N3 Na1 N2 70.6(6) . .
N1 Na1 Na1 48.28(4) . 3_765
N1 Na1 Na1 47.02(4) 3_765 3_765
N4 Na1 Na1 122.8(2) . 3_765
N2A Na1 Na1 118.5(3) . 3_765
N3A Na1 Na1 150.45(17) . 3_765
N4A Na1 Na1 115.44(9) . 3_765
N3 Na1 Na1 144.2(4) . 3_765
N2 Na1 Na1 120.7(6) . 3_765
C1 N1 C4 104.00(16) . .
C1 N1 Na1 117.31(13) . .
C4 N1 Na1 117.95(13) . .
C1 N1 Na1 115.49(12) . 3_765
C4 N1 Na1 117.48(12) . 3_765
Na1 N1 Na1 84.70(5) . 3_765
N1 C1 C2 111.97(18) . .
N1 C1 H1A 124.0 . .
C2 C1 H1A 124.0 . .
C1 C2 C3 106.12(17) . .
C1 C2 H2A 126.9 . .
C3 C2 H2A 126.9 . .
C4 C3 C2 105.81(18) . .
C4 C3 H3A 127.1 . .
C2 C3 H3A 127.1 . .
N1 C4 C3 112.10(18) . .
N1 C4 H4A 123.9 . .
C3 C4 H4A 123.9 . .
C11 N2 C10 111(2) . .
C11 N2 C12 125(3) . .
C10 N2 C12 108(3) . .
C11 N2 Na1 92.3(17) . .
C10 N2 Na1 118(2) . .
C12 N2 Na1 102.0(18) . .
C16 N4 C17 109.4(8) . .
C16 N4 C18 107(2) . .
C17 N4 C18 104.2(17) . .
C16 N4 Na1 113.2(8) . .
C17 N4 Na1 99.9(8) . .
C18 N4 Na1 122(2) . .
C14 N3 C15 109.9(9) . .
C14 N3 C13 114(2) . .
C15 N3 C13 116.8(17) . .
C14 N3 Na1 107.7(13) . .
C15 N3 Na1 105.0(12) . .
C13 N3 Na1 102.3(15) . .
N3 C15 C16 114.8(8) . .
N3 C15 H15A 108.6 . .
C16 C15 H15A 108.6 . .
N3 C15 H15B 108.6 . .
C16 C15 H15B 108.6 . .
H15A C15 H15B 107.5 . .
N2 C12 C13 107(2) . .
N2 C12 H12A 110.3 . .
C13 C12 H12A 110.3 . .
N2 C12 H12B 110.3 . .
C13 C12 H12B 110.3 . .
H12A C12 H12B 108.6 . .
N3 C13 C12 105.3(18) . .
N3 C13 H13A 110.7 . .
C12 C13 H13A 110.7 . .
N3 C13 H13B 110.7 . .
C12 C13 H13B 110.7 . .
H13A C13 H13B 108.8 . .
N4 C16 C15 112.3(7) . .
N4 C16 H16A 109.2 . .
C15 C16 H16A 109.1 . .
N4 C16 H16B 109.2 . .
C15 C16 H16B 109.2 . .
H16A C16 H16B 107.9 . .
C14A N3A C15A 112.1(5) . .
C14A N3A C13A 111.5(10) . .
C15A N3A C13A 104.1(9) . .
C14A N3A Na1 104.6(7) . .
C15A N3A Na1 112.3(6) . .
C13A N3A Na1 112.5(7) . .
N2A C11A H11D 109.5 . .
N2A C11A H11E 109.5 . .
H11D C11A H11E 109.5 . .
N2A C11A H11F 109.5 . .
H11D C11A H11F 109.5 . .
H11E C11A H11F 109.5 . .
C13A C12A N2A 116.9(12) . .
C13A C12A H12C 108.1 . .
N2A C12A H12C 108.1 . .
C13A C12A H12D 108.1 . .
N2A C12A H12D 108.1 . .
H12C C12A H12D 107.3 . .
N3A C15A C16A 110.9(6) . .
N3A C15A H15C 109.5 . .
C16A C15A H15C 109.5 . .
N3A C15A H15D 109.5 . .
C16A C15A H15D 109.5 . .
H15C C15A H15D 108.0 . .
N4A C16A C15A 113.5(3) . .
N4A C16A H16C 108.9 . .
C15A C16A H16C 108.9 . .
N4A C16A H16D 108.9 . .
C15A C16A H16D 108.9 . .
H16C C16A H16D 107.7 . .
N2A C10A H10D 109.5 . .
N2A C10A H10E 109.5 . .
H10D C10A H10E 109.5 . .
N2A C10A H10F 109.5 . .
H10D C10A H10F 109.5 . .
H10E C10A H10F 109.5 . .
C11A N2A C12A 105.4(14) . .
C11A N2A C10A 107.8(10) . .
C12A N2A C10A 108.7(14) . .
C11A N2A Na1 108.2(9) . .
C12A N2A Na1 112.7(9) . .
C10A N2A Na1 113.5(10) . .
N4A C18A H18D 109.5 . .
N4A C18A H18E 109.5 . .
H18D C18A H18E 109.5 . .
N4A C18A H18F 109.5 . .
H18D C18A H18F 109.5 . .
H18E C18A H18F 109.5 . .
N4A C17A H17D 109.5 . .
N4A C17A H17E 109.5 . .
H17D C17A H17E 109.5 . .
N4A C17A H17F 109.5 . .
H17D C17A H17F 109.5 . .
H17E C17A H17F 109.5 . .
C17A N4A C18A 110.8(8) . .
C17A N4A C16A 109.8(3) . .
C18A N4A C16A 113.5(10) . .
C17A N4A Na1 111.4(4) . .
C18A N4A Na1 103.2(9) . .
C16A N4A Na1 108.0(3) . .
C12A C13A N3A 116.7(10) . .
C12A C13A H13C 108.1 . .
N3A C13A H13C 108.1 . .
C12A C13A H13D 108.1 . .
N3A C13A H13D 108.1 . .
H13C C13A H13D 107.3 . .
N3A C14A H14D 109.5 . .
N3A C14A H14E 109.5 . .
H14D C14A H14E 109.5 . .
N3A C14A H14F 109.5 . .
H14D C14A H14F 109.5 . .
H14E C14A H14F 109.5 . .

loop_
_geom_bond_atom_site_label_1
_geom_bond_atom_site_label_2
_geom_bond_distance
_geom_bond_site_symmetry_2
Na1 N1 2.4312(17) .
Na1 N1 2.4803(15) 3_765
Na1 N4 2.487(14) .
Na1 N2A 2.518(19) .
Na1 N3A 2.528(13) .
Na1 N4A 2.603(6) .
Na1 N3 2.61(3) .
Na1 N2 2.62(4) .
Na1 Na1 3.3088(13) 3_765
N1 C1 1.363(3) .
N1 C4 1.365(3) .
N1 Na1 2.4803(15) 3_765
C1 C2 1.373(3) .
C1 H1A 0.9500 .
C2 C3 1.394(3) .
C2 H2A 0.9500 .
C3 C4 1.374(3) .
C3 H3A 0.9500 .
C4 H4A 0.9500 .
N2 C11 1.468(9) .
N2 C10 1.473(9) .
N2 C12 1.475(9) .
N4 C16 1.468(8) .
N4 C17 1.470(8) .
N4 C18 1.471(10) .
C10 H10A 0.9800 .
C10 H10B 0.9800 .
C10 H10C 0.9800 .
C11 H11A 0.9800 .
C11 H11B 0.9800 .
C11 H11C 0.9800 .
N3 C14 1.471(9) .
N3 C15 1.472(9) .
N3 C13 1.484(9) .
C15 C16 1.511(7) .
C15 H15A 0.9900 .
C15 H15B 0.9900 .
C12 C13 1.499(10) .
C12 H12A 0.9900 .
C12 H12B 0.9900 .
C13 H13A 0.9900 .
C13 H13B 0.9900 .
C14 H14A 0.9800 .
C14 H14B 0.9800 .
C14 H14C 0.9800 .
C16 H16A 0.9900 .
C16 H16B 0.9900 .
C17 H17A 0.9800 .
C17 H17B 0.9800 .
C17 H17C 0.9800 .
C18 H18A 0.9800 .
C18 H18B 0.9800 .
C18 H18C 0.9800 .
N3A C14A 1.449(6) .
N3A C15A 1.469(6) .
N3A C13A 1.485(7) .
C11A N2A 1.456(7) .
C11A H11D 0.9800 .
C11A H11E 0.9800 .
C11A H11F 0.9800 .
C12A C13A 1.465(7) .
C12A N2A 1.471(7) .
C12A H12C 0.9900 .
C12A H12D 0.9900 .
C15A C16A 1.517(4) .
C15A H15C 0.9900 .
C15A H15D 0.9900 .
C16A N4A 1.468(5) .
C16A H16C 0.9900 .
C16A H16D 0.9900 .
C10A N2A 1.472(6) .
C10A H10D 0.9800 .
C10A H10E 0.9800 .
C10A H10F 0.9800 .
C18A N4A 1.465(8) .
C18A H18D 0.9800 .
C18A H18E 0.9800 .
C18A H18F 0.9800 .
C17A N4A 1.463(4) .
C17A H17D 0.9800 .
C17A H17E 0.9800 .
C17A H17F 0.9800 .
C13A H13C 0.9900 .
C13A H13D 0.9900 .
C14A H14D 0.9800 .
C14A H14E 0.9800 .
C14A H14F 0.9800 .

loop_
_geom_torsion_atom_site_label_1
_geom_torsion_atom_site_label_2
_geom_torsion_atom_site_label_3
_geom_torsion_atom_site_label_4
_geom_torsion
_geom_torsion_site_symmetry_1
_geom_torsion_site_symmetry_4
N1 Na1 N1 C1 116.01(14) 3_765 .
N4 Na1 N1 C1 7.7(3) . .
N2A Na1 N1 C1 -137.1(3) . .
N3A Na1 N1 C1 -62.5(2) . .
N4A Na1 N1 C1 10.86(18) . .
N3 Na1 N1 C1 -64.3(3) . .
N2 Na1 N1 C1 -135.5(6) . .
Na1 Na1 N1 C1 116.01(14) 3_765 .
N1 Na1 N1 C4 -118.38(15) 3_765 .
N4 Na1 N1 C4 133.3(3) . .
N2A Na1 N1 C4 -11.4(3) . .
N3A Na1 N1 C4 63.1(2) . .
N4A Na1 N1 C4 136.46(16) . .
N3 Na1 N1 C4 61.3(3) . .
N2 Na1 N1 C4 -9.9(6) . .
Na1 Na1 N1 C4 -118.38(15) 3_765 .
N1 Na1 N1 Na1 0.0 3_765 3_765
N4 Na1 N1 Na1 -108.3(3) . 3_765
N2A Na1 N1 Na1 106.9(3) . 3_765
N3A Na1 N1 Na1 -178.52(18) . 3_765
N4A Na1 N1 Na1 -105.15(12) . 3_765
N3 Na1 N1 Na1 179.7(3) . 3_765
N2 Na1 N1 Na1 108.5(6) . 3_765
C4 N1 C1 C2 0.2(2) . .
Na1 N1 C1 C2 132.46(14) . .
Na1 N1 C1 C2 -130.01(14) 3_765 .
N1 C1 C2 C3 0.0(2) . .
C1 C2 C3 C4 -0.1(2) . .
C1 N1 C4 C3 -0.3(2) . .
Na1 N1 C4 C3 -132.18(15) . .
Na1 N1 C4 C3 128.73(15) 3_765 .
C2 C3 C4 N1 0.3(2) . .
N1 Na1 N2 C11 -163.8(17) . .
N1 Na1 N2 C11 -60.5(19) 3_765 .
N4 Na1 N2 C11 50.1(19) . .
N2A Na1 N2 C11 -126(19) . .
N3A Na1 N2 C11 102.5(19) . .
N4A Na1 N2 C11 53.2(19) . .
N3 Na1 N2 C11 109.3(19) . .
Na1 Na1 N2 C11 -108.4(18) 3_765 .
N1 Na1 N2 C10 -49(2) . .
N1 Na1 N2 C10 54(2) 3_765 .
N4 Na1 N2 C10 164.9(18) . .
N2A Na1 N2 C10 -11(18) . .
N3A Na1 N2 C10 -143(2) . .
N4A Na1 N2 C10 168.1(18) . .
N3 Na1 N2 C10 -136(2) . .
Na1 Na1 N2 C10 6(2) 3_765 .
N1 Na1 N2 C12 69.2(18) . .
N1 Na1 N2 C12 172.6(16) 3_765 .
N4 Na1 N2 C12 -76.9(18) . .
N2A Na1 N2 C12 107(20) . .
N3A Na1 N2 C12 -24.5(15) . .
N4A Na1 N2 C12 -73.8(18) . .
N3 Na1 N2 C12 -17.7(16) . .
Na1 Na1 N2 C12 124.6(16) 3_765 .
N1 Na1 N4 C16 -92.5(6) . .
N1 Na1 N4 C16 163.3(6) 3_765 .
N2A Na1 N4 C16 52.2(7) . .
N3A Na1 N4 C16 -1.7(6) . .
N4A Na1 N4 C16 -111(2) . .
N3 Na1 N4 C16 -6.6(7) . .
N2 Na1 N4 C16 52.1(8) . .
Na1 Na1 N4 C16 -150.0(5) 3_765 .
N1 Na1 N4 C17 23.8(7) . .
N1 Na1 N4 C17 -80.5(6) 3_765 .
N2A Na1 N4 C17 168.5(6) . .
N3A Na1 N4 C17 114.5(7) . .
N4A Na1 N4 C17 5.1(16) . .
N3 Na1 N4 C17 109.7(8) . .
N2 Na1 N4 C17 168.3(7) . .
Na1 Na1 N4 C17 -33.7(7) 3_765 .
N1 Na1 N4 C18 137.7(18) . .
N1 Na1 N4 C18 33.5(19) 3_765 .
N2A Na1 N4 C18 -77.6(19) . .
N3A Na1 N4 C18 -131.6(19) . .
N4A Na1 N4 C18 119(3) . .
N3 Na1 N4 C18 -136.4(19) . .
N2 Na1 N4 C18 -77.7(19) . .
Na1 Na1 N4 C18 80.2(19) 3_765 .
N1 Na1 N3 C14 -16.8(10) . .
N1 Na1 N3 C14 161.6(10) 3_765 .
N4 Na1 N3 C14 -137.2(11) . .
N2A Na1 N3 C14 97.6(10) . .
N3A Na1 N3 C14 179(5) . .
N4A Na1 N3 C14 -127.9(10) . .
N2 Na1 N3 C14 99.5(11) . .
Na1 Na1 N3 C14 -16.3(13) 3_765 .
N1 Na1 N3 C15 100.3(8) . .
N1 Na1 N3 C15 -81(2) 3_765 .
N4 Na1 N3 C15 -20.1(8) . .
N2A Na1 N3 C15 -145.3(10) . .
N3A Na1 N3 C15 -64(4) . .
N4A Na1 N3 C15 -10.8(7) . .
N2 Na1 N3 C15 -143.4(11) . .
Na1 Na1 N3 C15 100.8(7) 3_765 .
N1 Na1 N3 C13 -137.3(13) . .
N1 Na1 N3 C13 41(2) 3_765 .
N4 Na1 N3 C13 102.3(13) . .
N2A Na1 N3 C13 -22.9(13) . .
N3A Na1 N3 C13 59(5) . .
N4A Na1 N3 C13 111.6(13) . .
N2 Na1 N3 C13 -21.0(14) . .
Na1 Na1 N3 C13 -136.8(13) 3_765 .
C14 N3 C15 C16 162.3(13) . .
C13 N3 C15 C16 -66(2) . .
Na1 N3 C15 C16 46.7(12) . .
C11 N2 C12 C13 -45(4) . .
C10 N2 C12 C13 -178(2) . .
Na1 N2 C12 C13 56.5(19) . .
C14 N3 C13 C12 -57(3) . .
C15 N3 C13 C12 172.7(18) . .
Na1 N3 C13 C12 59(2) . .
N2 C12 C13 N3 -85(3) . .
C17 N4 C16 C15 -77.4(12) . .
C18 N4 C16 C15 170.5(18) . .
Na1 N4 C16 C15 33.0(8) . .
N3 C15 C16 N4 -57.0(15) . .
N1 Na1 N3A C14A 0.9(4) . .
N1 Na1 N3A C14A -174.3(4) 3_765 .
N4 Na1 N3A C14A -117.6(5) . .
N2A Na1 N3A C14A 113.3(5) . .
N4A Na1 N3A C14A -108.3(5) . .
N3 Na1 N3A C14A 17(4) . .
N2 Na1 N3A C14A 115.1(8) . .
Na1 Na1 N3A C14A -1.4(7) 3_765 .
N1 Na1 N3A C15A 122.7(4) . .
N1 Na1 N3A C15A -52.4(10) 3_765 .
N4 Na1 N3A C15A 4.2(5) . .
N2A Na1 N3A C15A -124.9(6) . .
N4A Na1 N3A C15A 13.5(4) . .
N3 Na1 N3A C15A 139(5) . .
N2 Na1 N3A C15A -123.1(8) . .
Na1 Na1 N3A C15A 120.4(3) 3_765 .
N1 Na1 N3A C13A -120.2(7) . .
N1 Na1 N3A C13A 64.6(10) 3_765 .
N4 Na1 N3A C13A 121.3(8) . .
N2A Na1 N3A C13A -7.8(8) . .
N4A Na1 N3A C13A 130.6(7) . .
N3 Na1 N3A C13A -104(5) . .
N2 Na1 N3A C13A -6.0(9) . .
Na1 Na1 N3A C13A -122.5(7) 3_765 .
C14A N3A C15A C16A 76.5(10) . .
C13A N3A C15A C16A -162.9(8) . .
Na1 N3A C15A C16A -40.9(5) . .
N3A C15A C16A N4A 59.3(5) . .
C13A C12A N2A C11A -88.4(13) . .
C13A C12A N2A C10A 156.2(11) . .
C13A C12A N2A Na1 29.5(13) . .
N1 Na1 N2A C11A -159.5(9) . .
N1 Na1 N2A C11A -57.3(11) 3_765 .
N4 Na1 N2A C11A 53.6(11) . .
N3A Na1 N2A C11A 105.5(11) . .
N4A Na1 N2A C11A 56.8(11) . .
N3 Na1 N2A C11A 112.3(11) . .
N2 Na1 N2A C11A 57(19) . .
Na1 Na1 N2A C11A -105.2(10) 3_765 .
N1 Na1 N2A C12A 84.3(10) . .
N1 Na1 N2A C12A -173.5(9) 3_765 .
N4 Na1 N2A C12A -62.5(10) . .
N3A Na1 N2A C12A -10.7(9) . .
N4A Na1 N2A C12A -59.4(10) . .
N3 Na1 N2A C12A -3.9(9) . .
N2 Na1 N2A C12A -59(19) . .
Na1 Na1 N2A C12A 138.7(9) 3_765 .
N1 Na1 N2A C10A -39.9(9) . .
N1 Na1 N2A C10A 62.3(9) 3_765 .
N4 Na1 N2A C10A 173.3(9) . .
N3A Na1 N2A C10A -134.8(10) . .
N4A Na1 N2A C10A 176.4(8) . .
N3 Na1 N2A C10A -128.1(10) . .
N2 Na1 N2A C10A 177(19) . .
Na1 Na1 N2A C10A 14.5(10) 3_765 .
C15A C16A N4A C17A -165.4(4) . .
C15A C16A N4A C18A 70.0(10) . .
C15A C16A N4A Na1 -43.8(4) . .
N1 Na1 N4A C17A 40.5(4) . .
N1 Na1 N4A C17A -60.3(3) 3_765 .
N4 Na1 N4A C17A -157(2) . .
N2A Na1 N4A C17A -174.9(4) . .
N3A Na1 N4A C17A 136.1(4) . .
N3 Na1 N4A C17A 130.6(5) . .
N2 Na1 N4A C17A -174.9(6) . .
Na1 Na1 N4A C17A -12.4(4) 3_765 .
N1 Na1 N4A C18A 159.5(8) . .
N1 Na1 N4A C18A 58.7(8) 3_765 .
N4 Na1 N4A C18A -38(2) . .
N2A Na1 N4A C18A -55.9(9) . .
N3A Na1 N4A C18A -104.9(9) . .
N3 Na1 N4A C18A -110.4(9) . .
N2 Na1 N4A C18A -55.9(10) . .
Na1 Na1 N4A C18A 106.6(8) 3_765 .
N1 Na1 N4A C16A -80.1(2) . .
N1 Na1 N4A C16A 179.1(2) 3_765 .
N4 Na1 N4A C16A 83(2) . .
N2A Na1 N4A C16A 64.5(4) . .
N3A Na1 N4A C16A 15.5(3) . .
N3 Na1 N4A C16A 10.0(5) . .
N2 Na1 N4A C16A 64.5(6) . .
Na1 Na1 N4A C16A -133.0(2) 3_765 .
N2A C12A C13A N3A -38.7(17) . .
C14A N3A C13A C12A -90.5(15) . .
C15A N3A C13A C12A 148.4(10) . .
Na1 N3A C13A C12A 26.6(14) . .
